data_7718618
loop_
_publ_author_name
'Yarovoy, Spartak S.'
'Mirzaeva, Irina V.'
'Sukhikh, Taisiya S.'
'Mironov, Yuri V.'
'Yanshole, Vadim'
'Brylev, Konstantin A.'

_publ_section_title
;
 Tungsten oxide as a universal source for the synthesis of complexes with
 different nuclearities in WO<sub>3</sub>/chalcogen/NaCN systems.
;
_journal_issue 21
_journal_name_full 'Dalton transactions (Cambridge, England : 2003)'
_journal_page_first 8644
_journal_page_last 8657
_journal_paper_doi 10.1039/d5dt00361j
_journal_volume 54
_journal_year 2025
_chemical_formula_moiety 'C9 H4 Cl0.5 Cs5.5 N9 O3 S3 W3'
_chemical_formula_sum 'C9 H4 Cl0.5 Cs5.5 N9 O3 S3 W3'
_chemical_formula_weight 1682.67
_space_group_crystal_system monoclinic
_space_group_IT_number 15
_space_group_name_Hall '-C 2yc'
_space_group_name_H-M_alt 'C 1 2/c 1'
_atom_sites_solution_primary dual
_audit_creation_date 2024-10-04
_audit_creation_method
;
Olex2 1.5
(compiled 2024.02.16 svn.r378c4104 for OlexSys, GUI svn.r6928)
;
_audit_update_record
;
2024-10-22 deposited with the CCDC.	2025-04-23 downloaded from the CCDC.
;
_cell_angle_alpha 90
_cell_angle_beta 90.7660(10)
_cell_angle_gamma 90
_cell_formula_units_Z 8
_cell_length_a 41.9005(14)
_cell_length_b 10.9801(3)
_cell_length_c 13.2072(4)
_cell_measurement_reflns_used 4600
_cell_measurement_temperature 150(2)
_cell_measurement_theta_max 27.28
_cell_measurement_theta_min 2.46
_cell_volume 6075.7(3)
_computing_cell_refinement 'Bruker SAINT'
_computing_data_collection 'Bruker APEX2'
_computing_data_reduction 'Bruker SAINT'
_computing_molecular_graphics 'Olex2 1.5 (Dolomanov et al., 2009)'
_computing_publication_material 'Olex2 1.5 (Dolomanov et al., 2009)'
_computing_structure_refinement 'SHELXL 2014/7 (Sheldrick, 2015)'
_computing_structure_solution 'SHELXT  (Sheldrick, 2015)'
_diffrn_ambient_temperature 150(2)
_diffrn_detector CCD
_diffrn_detector_area_resol_mean 8.33
_diffrn_detector_type 'Bruker APEXII CCD area detector'
_diffrn_measured_fraction_theta_full 0.999
_diffrn_measured_fraction_theta_max 0.995
_diffrn_measurement_device '\k-geometry diffractometer'
_diffrn_measurement_device_type 'Bruker APEX diffractometer'
_diffrn_measurement_method '\w and \f scans'
_diffrn_radiation_monochromator graphite
_diffrn_radiation_type MoK\a
_diffrn_radiation_wavelength 0.71073
_diffrn_reflns_av_R_equivalents 0.0452
_diffrn_reflns_av_unetI/netI 0.0592
_diffrn_reflns_Laue_measured_fraction_full 0.999
_diffrn_reflns_Laue_measured_fraction_max 0.995
_diffrn_reflns_limit_h_max 51
_diffrn_reflns_limit_h_min -54
_diffrn_reflns_limit_k_max 14
_diffrn_reflns_limit_k_min -12
_diffrn_reflns_limit_l_max 15
_diffrn_reflns_limit_l_min -17
_diffrn_reflns_number 19544
_diffrn_reflns_point_group_measured_fraction_full 0.999
_diffrn_reflns_point_group_measured_fraction_max 0.995
_diffrn_reflns_theta_full 25.242
_diffrn_reflns_theta_max 27.532
_diffrn_reflns_theta_min 1.917
_diffrn_source 'sealed tube'
_diffrn_source_current 35.0
_diffrn_source_power 1.575
_diffrn_source_voltage 45.0
_exptl_absorpt_coefficient_mu 18.106
_exptl_absorpt_correction_T_max 0.0468
_exptl_absorpt_correction_T_min 0.0182
_exptl_absorpt_correction_type multi-scan
_exptl_absorpt_process_details
;
SADABS-2016/2 (Bruker,2016/2) was used for absorption correction.
wR2(int) was 0.0995 before and 0.0482 after correction.
The Ratio of minimum to maximum transmission is 0.3889.
The \l/2 correction factor is Not present.
;
_exptl_crystal_colour green
_exptl_crystal_colour_primary green
_exptl_crystal_density_diffrn 3.679
_exptl_crystal_description prism
_exptl_crystal_F_000 5808
_exptl_crystal_size_max 0.14
_exptl_crystal_size_mid 0.14
_exptl_crystal_size_min 0.07
_refine_diff_density_max 2.072
_refine_diff_density_min -1.966
_refine_diff_density_rms 0.294
_refine_ls_extinction_method none
_refine_ls_goodness_of_fit_ref 1.039
_refine_ls_hydrogen_treatment undef
_refine_ls_matrix_type full
_refine_ls_number_parameters 303
_refine_ls_number_reflns 6970
_refine_ls_number_restraints 0
_refine_ls_restrained_S_all 1.039
_refine_ls_R_factor_all 0.0661
_refine_ls_R_factor_gt 0.0446
_refine_ls_shift/su_max 0.001
_refine_ls_shift/su_mean 0.000
_refine_ls_structure_factor_coef Fsqd
_refine_ls_weighting_details 'w=1/[\s^2^(Fo^2^)+(0.0199P)^2^+235.2028P] where P=(Fo^2^+2Fc^2^)/3'
_refine_ls_weighting_scheme calc
_refine_ls_wR_factor_gt 0.0859
_refine_ls_wR_factor_ref 0.0907
_reflns_Friedel_coverage 0.000
_reflns_number_gt 5331
_reflns_number_total 6970
_reflns_threshold_expression 'I > 2\s(I)'
_cod_data_source_file d5dt00361j2.cif
_cod_data_source_block ys1940
_cod_depositor_comments 'Adding full bibliography for 7718618--7718621.cif.'
_cod_original_formula_sum 'C9 H4 Cl0.50 Cs5.50 N9 O3 S3 W3'
_cod_database_code 7718618
_shelx_shelxl_version_number 2014/7
_shelx_space_group_comment
;
The symmetry employed for this shelxl refinement is uniquely defined
by the following loop, which should always be used as a source of
symmetry information in preference to the above space-group names.
They are only intended as comments.
;
_shelx_estimated_absorpt_t_max 0.364
_shelx_estimated_absorpt_t_min 0.186
_olex2_refinement_description
;
1. Uiso/Uaniso restraints and constraints
Uanis(Cs1A) = Uanis(Cs1)
2. Others
 Sof(Cs1A)=1-FVAR(1)
 Sof(Cs1)=FVAR(1)
;
_olex2_submission_special_instructions 'No special instructions were received'

loop_
_space_group_symop_operation_xyz
'x, y, z'
'-x, y, -z+1/2'
'x+1/2, y+1/2, z'
'-x+1/2, y+1/2, -z+1/2'
'-x, -y, -z'
'x, -y, z-1/2'
'-x+1/2, -y+1/2, -z'
'x+1/2, -y+1/2, z-1/2'

loop_
_atom_site_label
_atom_site_type_symbol
_atom_site_fract_x
_atom_site_fract_y
_atom_site_fract_z
_atom_site_U_iso_or_equiv
_atom_site_adp_type
_atom_site_occupancy
_atom_site_site_symmetry_order
_atom_site_calc_flag
_atom_site_refinement_flags_posn
_atom_site_refinement_flags_adp
_atom_site_refinement_flags_occupancy
_atom_site_disorder_assembly
_atom_site_disorder_group
W1 W 0.10050(2) 0.12949(4) 0.23377(3) 0.02058(11) Uani 1 1 d . . . . .
W2 W 0.13421(2) 0.34133(4) 0.20684(3) 0.02079(11) Uani 1 1 d . . . . .
W3 W 0.16588(2) 0.13862(4) 0.24942(3) 0.02033(11) Uani 1 1 d . . . . .
Cs1 Cs 0.02124(2) -0.13911(16) 0.07159(9) 0.0480(4) Uani 0.942(4) 1 d . . P A 1
Cs2 Cs 0.07536(3) -0.26951(10) 0.36324(7) 0.0540(3) Uani 1 1 d . . . . .
Cs3 Cs 0.14192(2) -0.29763(7) 0.02597(6) 0.03023(18) Uani 1 1 d . . . . .
Cs4 Cs 0.0000 0.32347(13) 0.2500 0.0508(4) Uani 1 2 d S T P A .
Cs5 Cs 0.19614(2) 0.21888(7) -0.10215(6) 0.03274(19) Uani 1 1 d . . . . .
Cs6 Cs 0.23531(2) 0.59402(8) -0.12194(7) 0.0382(2) Uani 1 1 d . . . . .
Cl1 Cl 0.0000 -0.3533(6) 0.2500 0.085(2) Uani 1 2 d S T P . .
S1 S 0.08924(8) 0.3187(3) 0.3076(2) 0.0264(7) Uani 1 1 d . . . . .
S2 S 0.13185(8) 0.0431(3) 0.3630(2) 0.0249(6) Uani 1 1 d . . . . .
S3 S 0.13535(7) 0.1687(2) 0.0984(2) 0.0222(6) Uani 1 1 d . . . . .
O1 O 0.16857(19) 0.3041(7) 0.3061(6) 0.0235(17) Uani 1 1 d . . . . .
O2 O 0.0253(3) -0.4118(12) -0.0240(12) 0.080(4) Uani 1 1 d . . . . .
O3 O 0.2190(3) 0.4066(12) -0.2768(9) 0.073(4) Uani 1 1 d . . . . .
N1 N 0.0922(3) -0.1506(9) 0.1411(8) 0.029(2) Uani 1 1 d . . . . .
N2 N 0.0371(3) 0.0241(12) 0.3551(8) 0.041(3) Uani 1 1 d . . . . .
N3 N 0.0415(3) 0.1749(10) 0.0668(8) 0.031(2) Uani 1 1 d . . . . .
N4 N 0.0855(3) 0.4808(10) 0.0387(9) 0.037(3) Uani 1 1 d . . . . .
N5 N 0.1412(3) 0.6210(10) 0.2998(9) 0.042(3) Uani 1 1 d . . . . .
N6 N 0.1857(3) 0.4613(9) 0.0435(8) 0.032(2) Uani 1 1 d . . . . .
N7 N 0.2320(3) 0.1927(10) 0.1199(9) 0.038(3) Uani 1 1 d . . . . .
N8 N 0.2238(3) 0.0865(11) 0.4179(8) 0.039(3) Uani 1 1 d . . . . .
N9 N 0.1880(3) -0.1320(9) 0.1588(8) 0.031(2) Uani 1 1 d . . . . .
C1 C 0.0960(3) -0.0540(10) 0.1673(9) 0.023(2) Uani 1 1 d . . . . .
C2 C 0.0597(3) 0.0662(12) 0.3156(9) 0.030(3) Uani 1 1 d . . . . .
C3 C 0.0619(3) 0.1594(10) 0.1211(8) 0.022(2) Uani 1 1 d . . . . .
C4 C 0.1020(3) 0.4289(11) 0.0926(9) 0.026(3) Uani 1 1 d . . . . .
C5 C 0.1384(3) 0.5242(11) 0.2685(9) 0.028(3) Uani 1 1 d . . . . .
C6 C 0.1684(3) 0.4184(10) 0.0994(9) 0.023(2) Uani 1 1 d . . . . .
C7 C 0.2091(3) 0.1777(10) 0.1594(9) 0.023(2) Uani 1 1 d . . . . .
C8 C 0.2026(3) 0.1008(10) 0.3610(9) 0.026(3) Uani 1 1 d . . . . .
C9 C 0.1796(3) -0.0406(11) 0.1865(9) 0.030(3) Uani 1 1 d . . . . .
Cs1A Cs 0.0232(4) -0.208(3) 0.0488(15) 0.0480(4) Uani 0.058(4) 1 d . . P A 2

loop_
_atom_site_aniso_label
_atom_site_aniso_U_11
_atom_site_aniso_U_22
_atom_site_aniso_U_33
_atom_site_aniso_U_23
_atom_site_aniso_U_13
_atom_site_aniso_U_12
W1 0.0193(2) 0.0217(2) 0.0209(2) -0.00020(18) 0.00269(18) -0.00069(19)
W2 0.0220(3) 0.0190(2) 0.0214(2) -0.00047(18) 0.00215(18) 0.00069(19)
W3 0.0194(2) 0.0196(2) 0.0220(2) -0.00008(18) 0.00154(18) -0.00009(19)
Cs1 0.0292(5) 0.0723(10) 0.0425(6) -0.0033(6) -0.0016(4) -0.0009(6)
Cs2 0.0508(7) 0.0739(7) 0.0377(5) 0.0158(5) 0.0143(4) 0.0272(5)
Cs3 0.0394(5) 0.0241(4) 0.0274(4) 0.0009(3) 0.0065(3) 0.0021(3)
Cs4 0.0353(8) 0.0533(8) 0.0638(9) 0.000 0.0086(7) 0.000
Cs5 0.0279(5) 0.0331(4) 0.0372(4) -0.0096(3) 0.0003(3) 0.0001(3)
Cs6 0.0299(5) 0.0397(5) 0.0450(5) 0.0079(4) 0.0008(4) 0.0052(4)
Cl1 0.100(6) 0.046(3) 0.109(6) 0.000 -0.009(5) 0.000
S1 0.0282(18) 0.0279(15) 0.0231(14) -0.0016(12) 0.0030(12) 0.0043(13)
S2 0.0232(17) 0.0250(14) 0.0266(14) 0.0006(12) 0.0018(12) -0.0007(12)
S3 0.0223(16) 0.0215(13) 0.0228(13) -0.0007(11) 0.0022(11) -0.0011(12)
O1 0.017(4) 0.023(4) 0.031(4) 0.000(3) 0.002(3) 0.002(3)
O2 0.037(8) 0.076(8) 0.126(12) 0.019(8) -0.013(7) 0.012(7)
O3 0.064(9) 0.094(10) 0.061(8) 0.006(7) -0.001(7) 0.013(8)
N1 0.026(6) 0.026(5) 0.036(6) -0.006(5) 0.006(5) -0.003(5)
N2 0.028(7) 0.061(8) 0.035(6) 0.005(6) 0.008(5) -0.001(6)
N3 0.019(6) 0.038(6) 0.038(6) -0.005(5) 0.000(5) 0.000(5)
N4 0.038(7) 0.030(6) 0.041(6) 0.004(5) -0.004(5) 0.000(5)
N5 0.048(8) 0.030(6) 0.048(7) -0.015(5) 0.001(6) 0.006(6)
N6 0.036(7) 0.020(5) 0.041(6) 0.000(5) 0.002(5) -0.002(5)
N7 0.029(7) 0.036(6) 0.050(7) 0.014(5) 0.008(6) 0.002(5)
N8 0.038(7) 0.052(7) 0.027(6) -0.004(5) 0.003(5) -0.010(6)
N9 0.033(6) 0.016(5) 0.045(6) 0.000(5) 0.007(5) 0.006(5)
C1 0.019(6) 0.022(6) 0.029(6) 0.008(5) 0.002(5) -0.003(5)
C2 0.032(8) 0.041(7) 0.017(6) -0.004(5) 0.007(5) 0.008(6)
C3 0.029(7) 0.021(5) 0.015(5) -0.004(4) 0.003(5) 0.002(5)
C4 0.020(7) 0.030(6) 0.029(6) 0.001(5) -0.001(5) -0.005(5)
C5 0.028(7) 0.032(7) 0.025(6) 0.005(5) 0.006(5) -0.001(5)
C6 0.021(6) 0.016(5) 0.031(6) 0.001(5) -0.001(5) 0.003(5)
C7 0.017(6) 0.019(5) 0.032(6) -0.002(5) -0.003(5) 0.003(5)
C8 0.027(7) 0.021(6) 0.029(6) 0.002(5) 0.001(5) -0.009(5)
C9 0.029(7) 0.028(6) 0.032(7) 0.010(5) 0.002(6) 0.002(6)
Cs1A 0.0292(5) 0.0723(10) 0.0425(6) -0.0033(6) -0.0016(4) -0.0009(6)

loop_
_atom_type_symbol
_atom_type_description
_atom_type_scat_dispersion_real
_atom_type_scat_dispersion_imag
_atom_type_scat_source
C C 0.0033 0.0016 'International Tables Vol C Tables 4.2.6.8 and 6.1.1.4'
H H 0.0000 0.0000 'International Tables Vol C Tables 4.2.6.8 and 6.1.1.4'
Cl Cl 0.1484 0.1585 'International Tables Vol C Tables 4.2.6.8 and 6.1.1.4'
Cs Cs -0.3680 2.1192 'International Tables Vol C Tables 4.2.6.8 and 6.1.1.4'
N N 0.0061 0.0033 'International Tables Vol C Tables 4.2.6.8 and 6.1.1.4'
O O 0.0106 0.0060 'International Tables Vol C Tables 4.2.6.8 and 6.1.1.4'
S S 0.1246 0.1234 'International Tables Vol C Tables 4.2.6.8 and 6.1.1.4'
W W -0.8490 6.8722 'International Tables Vol C Tables 4.2.6.8 and 6.1.1.4'

loop_
_geom_angle_atom_site_label_1
_geom_angle_atom_site_label_2
_geom_angle_atom_site_label_3
_geom_angle
_geom_angle_site_symmetry_1
_geom_angle_site_symmetry_3
_geom_angle_publ_flag
W3 W1 W2 57.636(17) . . ?
S1 W1 W2 53.87(8) . . ?
S1 W1 W3 98.18(8) . . ?
S1 W1 S3 106.43(10) . . ?
S2 W1 W2 98.80(8) . . ?
S2 W1 W3 53.86(7) . . ?
S2 W1 S1 99.78(11) . . ?
S2 W1 S3 106.19(11) . . ?
S3 W1 W2 54.81(7) . . ?
S3 W1 W3 54.85(8) . . ?
C1 W1 W2 139.8(3) . . ?
C1 W1 W3 98.2(3) . . ?
C1 W1 S1 163.4(3) . . ?
C1 W1 S2 87.9(3) . . ?
C1 W1 S3 85.2(3) . . ?
C1 W1 C3 79.0(4) . . ?
C2 W1 W2 138.8(3) . . ?
C2 W1 W3 140.6(3) . . ?
C2 W1 S1 84.9(3) . . ?
C2 W1 S2 86.8(4) . . ?
C2 W1 S3 160.5(3) . . ?
C2 W1 C1 80.8(4) . . ?
C2 W1 C3 78.9(5) . . ?
C3 W1 W2 99.2(3) . . ?
C3 W1 W3 140.0(3) . . ?
C3 W1 S1 89.9(3) . . ?
C3 W1 S2 162.0(3) . . ?
C3 W1 S3 85.3(3) . . ?
W1 W2 Cs3 78.954(17) . 6_556 ?
W3 W2 W1 61.174(17) . . ?
W3 W2 Cs3 70.318(17) . 6_556 ?
S1 W2 W1 54.24(7) . . ?
S1 W2 W3 101.27(8) . . ?
S1 W2 Cs3 58.26(8) . 6_556 ?
S1 W2 S3 106.34(10) . . ?
S3 W2 W1 54.35(7) . . ?
S3 W2 W3 56.18(7) . . ?
S3 W2 Cs3 120.37(7) . 6_556 ?
O1 W2 W1 96.3(2) . . ?
O1 W2 W3 47.7(2) . . ?
O1 W2 Cs3 43.5(2) . 6_556 ?
O1 W2 S1 100.7(2) . . ?
O1 W2 S3 102.4(2) . . ?
O1 W2 C4 165.2(4) . . ?
O1 W2 C5 83.5(4) . . ?
O1 W2 C6 91.8(4) . . ?
C4 W2 W1 98.4(3) . . ?
C4 W2 W3 143.5(3) . . ?
C4 W2 Cs3 139.2(3) . 6_556 ?
C4 W2 S1 86.9(3) . . ?
C4 W2 S3 87.3(3) . . ?
C5 W2 W1 140.7(3) . . ?
C5 W2 W3 131.2(3) . . ?
C5 W2 Cs3 74.2(3) . 6_556 ?
C5 W2 S1 87.0(3) . . ?
C5 W2 S3 163.9(3) . . ?
C5 W2 C4 84.3(5) . . ?
C5 W2 C6 80.6(4) . . ?
C6 W2 W1 138.6(3) . . ?
C6 W2 W3 97.5(3) . . ?
C6 W2 Cs3 129.9(3) . 6_556 ?
C6 W2 S1 161.2(3) . . ?
C6 W2 S3 84.2(3) . . ?
C6 W2 C4 78.0(4) . . ?
W1 W3 Cs3 80.220(18) . 6_556 ?
W1 W3 Cs6 134.32(2) . 6_566 ?
W2 W3 W1 61.190(17) . . ?
W2 W3 Cs3 73.091(18) . 6_556 ?
W2 W3 Cs6 81.372(19) . 6_566 ?
Cs3 W3 Cs6 63.575(17) 6_556 6_566 ?
S2 W3 W1 54.14(8) . . ?
S2 W3 W2 101.86(8) . . ?
S2 W3 Cs3 58.01(7) . 6_556 ?
S2 W3 Cs6 116.93(8) . 6_566 ?
S2 W3 S3 105.97(11) . . ?
S3 W3 W1 54.34(7) . . ?
S3 W3 W2 56.13(7) . . ?
S3 W3 Cs3 122.80(7) . 6_556 ?
S3 W3 Cs6 124.73(7) . 6_566 ?
O1 W3 W1 96.6(2) . . ?
O1 W3 W2 48.0(2) . . ?
O1 W3 Cs3 45.2(2) . 6_556 ?
O1 W3 Cs6 38.1(2) . 6_566 ?
O1 W3 S2 101.7(2) . . ?
O1 W3 S3 102.6(2) . . ?
O1 W3 C7 89.0(4) . . ?
O1 W3 C8 83.2(4) . . ?
O1 W3 C9 161.6(4) . . ?
C7 W3 W1 141.8(3) . . ?
C7 W3 W2 97.7(3) . . ?
C7 W3 Cs3 126.4(3) . 6_556 ?
C7 W3 Cs6 62.9(3) . 6_566 ?
C7 W3 S2 160.2(3) . . ?
C7 W3 S3 87.6(3) . . ?
C8 W3 W1 138.2(3) . . ?
C8 W3 W2 131.1(3) . . ?
C8 W3 Cs3 70.2(3) . 6_556 ?
C8 W3 Cs6 53.8(3) . 6_566 ?
C8 W3 S2 84.8(3) . . ?
C8 W3 S3 166.1(3) . . ?
C8 W3 C7 79.9(4) . . ?
C8 W3 C9 84.2(5) . . ?
C9 W3 W1 101.7(3) . . ?
C9 W3 W2 143.0(3) . . ?
C9 W3 Cs3 139.9(3) . 6_556 ?
C9 W3 Cs6 123.8(3) . 6_566 ?
C9 W3 S2 90.4(3) . . ?
C9 W3 S3 87.0(3) . . ?
C9 W3 C7 75.7(4) . . ?
Cs1 Cs1 Cs1 106.29(4) 5 2 ?
Cs1 Cs1 Cs2 86.34(4) 5 2 ?
Cs1 Cs1 Cs4 80.03(4) 5 5 ?
Cs2 Cs1 Cs1 58.71(2) 2 2 ?
Cs2 Cs1 Cs4 82.81(3) 2 5 ?
Cs4 Cs1 Cs1 139.84(3) 5 2 ?
Cl1 Cs1 Cs1 136.53(6) . 5 ?
Cl1 Cs1 Cs1 42.91(8) . 2 ?
Cl1 Cs1 Cs2 52.95(2) . 2 ?
Cl1 Cs1 Cs4 105.74(8) . 5 ?
Cl1 Cs1 N3 137.48(19) . . ?
Cl1 Cs1 C2 148.8(2) . 6 ?
O2 Cs1 Cs1 123.0(2) . 5 ?
O2 Cs1 Cs1 112.5(3) . 2 ?
O2 Cs1 Cs2 80.2(2) . 2 ?
O2 Cs1 Cs4 43.6(2) . 5 ?
O2 Cs1 Cl1 69.7(3) . . ?
O2 Cs1 N3 150.7(3) . . ?
O2 Cs1 C2 80.0(3) . 6 ?
N1 Cs1 Cs1 126.14(19) . 5 ?
N1 Cs1 Cs1 94.15(19) . 2 ?
N1 Cs1 Cs2 144.24(19) . 2 ?
N1 Cs1 Cs4 114.32(19) . 5 ?
N1 Cs1 Cl1 91.45(19) . . ?
N1 Cs1 O2 91.3(3) . . ?
N1 Cs1 N2 94.0(3) . 6 ?
N1 Cs1 N2 131.9(3) . 2 ?
N1 Cs1 N3 79.4(3) . . ?
N1 Cs1 N3 159.9(3) . 5 ?
N1 Cs1 C2 81.8(3) . 6 ?
N2 Cs1 Cs1 51.4(2) 2 5 ?
N2 Cs1 Cs1 55.7(2) 2 2 ?
N2 Cs1 Cs1 155.7(2) 6 2 ?
N2 Cs1 Cs1 51.2(2) 6 5 ?
N2 Cs1 Cs2 54.0(2) 2 2 ?
N2 Cs1 Cs2 120.4(2) 6 2 ?
N2 Cs1 Cs4 111.9(2) 2 5 ?
N2 Cs1 Cs4 54.0(2) 6 5 ?
N2 Cs1 Cl1 159.3(2) 6 . ?
N2 Cs1 Cl1 88.3(2) 2 . ?
N2 Cs1 O2 132.7(3) 2 . ?
N2 Cs1 O2 90.2(3) 6 . ?
N2 Cs1 N2 102.6(2) 2 6 ?
N2 Cs1 N3 69.2(3) 2 . ?
N2 Cs1 N3 63.2(3) 6 . ?
N2 Cs1 N3 67.4(3) 2 5 ?
N2 Cs1 N3 73.6(3) 6 5 ?
N2 Cs1 C2 16.2(3) 6 6 ?
N2 Cs1 C2 118.8(3) 2 6 ?
N3 Cs1 Cs1 95.97(17) . 2 ?
N3 Cs1 Cs1 49.84(19) . 5 ?
N3 Cs1 Cs1 57.82(19) 5 5 ?
N3 Cs1 Cs1 103.57(19) 5 2 ?
N3 Cs1 Cs2 47.18(19) 5 2 ?
N3 Cs1 Cs2 122.81(17) . 2 ?
N3 Cs1 Cs4 45.57(18) 5 5 ?
N3 Cs1 Cs4 115.92(18) . 5 ?
N3 Cs1 Cl1 95.08(19) 5 . ?
N3 Cs1 O2 73.3(3) 5 . ?
N3 Cs1 N3 107.7(2) 5 . ?
N3 Cs1 C2 71.3(3) . 6 ?
N3 Cs1 C2 82.8(3) 5 6 ?
C2 Cs1 Cs1 67.3(2) 6 5 ?
C2 Cs1 Cs1 167.10(19) 6 2 ?
C2 Cs1 Cs2 129.7(2) 6 2 ?
C2 Cs1 Cs4 51.88(19) 6 5 ?
Cl1 Cs2 S2 134.89(11) . . ?
Cl1 Cs2 S3 154.92(5) . 6_556 ?
Cl1 Cs2 N2 80.1(2) . . ?
Cl1 Cs2 C3 109.0(2) . 6_556 ?
Cl1 Cs2 C4 118.6(2) . 6_556 ?
Cl1 Cs2 C5 109.2(2) . 1_545 ?
Cl1 Cs2 Cs1A 47.2(3) . 2 ?
S2 Cs2 Cs1A 114.4(4) . 2 ?
S3 Cs2 S2 55.87(6) 6_556 . ?
S3 Cs2 Cs1A 109.1(3) 6_556 2 ?
N1 Cs2 Cl1 85.92(19) . . ?
N1 Cs2 S2 62.92(18) . . ?
N1 Cs2 S3 115.37(19) . 6_556 ?
N1 Cs2 N2 73.7(2) . . ?
N1 Cs2 N4 151.1(3) . 6_556 ?
N1 Cs2 C3 137.2(2) . 6_556 ?
N1 Cs2 C4 149.2(3) . 6_556 ?
N1 Cs2 C5 77.3(2) . 1_545 ?
N1 Cs2 Cs1A 113.1(4) . 2 ?
N2 Cs2 S2 61.0(2) . . ?
N2 Cs2 S3 92.8(2) . 6_556 ?
N2 Cs2 C3 70.1(3) . 6_556 ?
N2 Cs2 C4 125.7(3) . 6_556 ?
N2 Cs2 C5 148.8(2) . 1_545 ?
N2 Cs2 Cs1A 56.4(4) . 2 ?
N3 Cs2 Cl1 92.1(2) 6_556 . ?
N3 Cs2 S2 89.5(2) 6_556 . ?
N3 Cs2 S3 63.6(2) 6_556 6_556 ?
N3 Cs2 N1 135.7(3) 6_556 . ?
N3 Cs2 N2 62.4(3) 6_556 . ?
N3 Cs2 N4 72.3(3) 6_556 6_556 ?
N3 Cs2 C3 17.3(3) 6_556 6_556 ?
N3 Cs2 C4 66.2(3) 6_556 6_556 ?
N3 Cs2 C5 143.1(3) 6_556 1_545 ?
N3 Cs2 Cs1A 45.6(3) 6_556 2 ?
N4 Cs2 Cl1 102.5(2) 6_556 . ?
N4 Cs2 S2 120.8(2) 6_556 . ?
N4 Cs2 S3 65.7(2) 6_556 6_556 ?
N4 Cs2 N2 134.7(3) 6_556 . ?
N4 Cs2 C3 66.4(3) 6_556 6_556 ?
N4 Cs2 C4 17.9(3) 6_556 6_556 ?
N4 Cs2 C5 73.9(3) 6_556 1_545 ?
N4 Cs2 Cs1A 92.0(4) 6_556 2 ?
N5 Cs2 Cl1 124.2(2) 1_545 . ?
N5 Cs2 S2 79.3(2) 1_545 . ?
N5 Cs2 S3 77.0(2) 1_545 6_556 ?
N5 Cs2 N1 73.4(3) 1_545 . ?
N5 Cs2 N2 136.8(3) 1_545 . ?
N5 Cs2 N3 138.1(3) 1_545 6_556 ?
N5 Cs2 N4 79.2(3) 1_545 6_556 ?
N5 Cs2 C3 121.4(3) 1_545 6_556 ?
N5 Cs2 C4 77.2(3) 1_545 6_556 ?
N5 Cs2 C5 16.7(3) 1_545 1_545 ?
N5 Cs2 Cs1A 166.3(4) 1_545 2 ?
C3 Cs2 S2 79.83(18) 6_556 . ?
C3 Cs2 S3 46.4(2) 6_556 6_556 ?
C3 Cs2 C5 129.3(3) 6_556 1_545 ?
C3 Cs2 Cs1A 62.8(3) 6_556 2 ?
C4 Cs2 S2 103.2(2) 6_556 . ?
C4 Cs2 S3 47.8(2) 6_556 6_556 ?
C4 Cs2 C3 55.8(3) 6_556 6_556 ?
C4 Cs2 C5 77.1(3) 6_556 1_545 ?
C4 Cs2 Cs1A 97.6(4) 6_556 2 ?
C5 Cs2 S2 95.5(2) 1_545 . ?
C5 Cs2 S3 89.3(2) 1_545 6_556 ?
C5 Cs2 Cs1A 150.0(4) 1_545 2 ?
S1 Cs3 W3 58.74(5) 6 6 ?
S1 Cs3 N5 138.3(2) 6 1_545 ?
S1 Cs3 C5 128.1(2) 6 1_545 ?
S2 Cs3 W3 33.87(5) 6 6 ?
S2 Cs3 S1 60.01(7) 6 6 ?
S2 Cs3 N5 140.81(17) 6 1_545 ?
S2 Cs3 C4 139.7(2) 6 1_545 ?
S2 Cs3 C5 157.11(19) 6 1_545 ?
O1 Cs3 W3 26.55(14) 6 6 ?
O1 Cs3 S1 58.62(16) 6 6 ?
O1 Cs3 S2 59.71(15) 6 6 ?
O1 Cs3 N4 106.7(2) 6 1_545 ?
O1 Cs3 N5 154.7(2) 6 1_545 ?
O1 Cs3 N6 80.7(2) 6 1_545 ?
O1 Cs3 N9 107.8(2) 6 . ?
O1 Cs3 C4 112.7(2) 6 1_545 ?
O1 Cs3 C5 143.0(2) 6 1_545 ?
O1 Cs3 C6 97.1(2) 6 1_545 ?
N1 Cs3 W3 112.8(2) . 6 ?
N1 Cs3 S1 91.0(2) . 6 ?
N1 Cs3 S2 79.0(2) . 6 ?
N1 Cs3 O1 136.8(2) . 6 ?
N1 Cs3 N4 82.8(3) . 1_545 ?
N1 Cs3 N5 68.2(3) . 1_545 ?
N1 Cs3 N6 142.0(3) . 1_545 ?
N1 Cs3 N9 80.5(3) . . ?
N1 Cs3 C4 89.8(3) . 1_545 ?
N1 Cs3 C5 79.4(3) . 1_545 ?
N1 Cs3 C6 123.9(3) . 1_545 ?
N4 Cs3 W3 121.15(19) 1_545 6 ?
N4 Cs3 S1 64.9(2) 1_545 6 ?
N4 Cs3 S2 121.1(2) 1_545 6 ?
N4 Cs3 N5 76.5(3) 1_545 1_545 ?
N4 Cs3 C4 18.7(3) 1_545 1_545 ?
N4 Cs3 C5 63.3(3) 1_545 1_545 ?
N4 Cs3 C6 63.9(3) 1_545 1_545 ?
N5 Cs3 W3 162.34(19) 1_545 6 ?
N5 Cs3 C5 17.6(2) 1_545 1_545 ?
N6 Cs3 W3 105.22(19) 1_545 6 ?
N6 Cs3 S1 110.2(2) 1_545 6 ?
N6 Cs3 S2 138.8(2) 1_545 6 ?
N6 Cs3 N4 78.7(3) 1_545 1_545 ?
N6 Cs3 N5 75.3(3) 1_545 1_545 ?
N6 Cs3 C4 63.8(3) 1_545 1_545 ?
N6 Cs3 C5 62.6(3) 1_545 1_545 ?
N6 Cs3 C6 19.3(3) 1_545 1_545 ?
N9 Cs3 W3 95.31(19) . 6 ?
N9 Cs3 S1 147.14(19) . 6 ?
N9 Cs3 S2 87.16(19) . 6 ?
N9 Cs3 N4 143.5(3) . 1_545 ?
N9 Cs3 N5 67.2(3) . 1_545 ?
N9 Cs3 N6 95.2(3) . 1_545 ?
N9 Cs3 C4 129.3(3) . 1_545 ?
N9 Cs3 C5 81.8(3) . 1_545 ?
N9 Cs3 C6 99.9(3) . 1_545 ?
C4 Cs3 W3 133.5(2) 1_545 6 ?
C4 Cs3 S1 81.9(2) 1_545 6 ?
C4 Cs3 N5 63.1(3) 1_545 1_545 ?
C4 Cs3 C5 47.6(3) 1_545 1_545 ?
C5 Cs3 W3 166.95(19) 1_545 6 ?
C6 Cs3 W3 122.9(2) 1_545 6 ?
C6 Cs3 S1 111.0(2) 1_545 6 ?
C6 Cs3 S2 156.7(2) 1_545 6 ?
C6 Cs3 N5 61.1(3) 1_545 1_545 ?
C6 Cs3 C4 46.9(3) 1_545 1_545 ?
C6 Cs3 C5 46.0(3) 1_545 1_545 ?
Cl1 Cs4 Cs1 115.07(2) 1_565 5 ?
Cl1 Cs4 S1 90.79(5) 1_565 2 ?
Cl1 Cs4 S1 90.79(5) 1_565 . ?
Cl1 Cs4 C2 137.0(2) 1_565 2 ?
Cl1 Cs4 C3 119.98(18) 1_565 2 ?
Cl1 Cs4 Cs1A 107.4(4) 1_565 5 ?
Cl1 Cs4 Cs1A 107.4(4) 1_565 6_556 ?
S1 Cs4 Cs1 110.03(5) . 5 ?
S1 Cs4 Cs1 69.25(5) 2 5 ?
S1 Cs4 S1 178.41(10) . 2 ?
S1 Cs4 C2 131.8(2) . 2 ?
S1 Cs4 C2 46.7(2) 2 2 ?
S1 Cs4 Cs1A 113.2(3) 2 6_556 ?
S1 Cs4 Cs1A 66.3(3) 2 5 ?
S1 Cs4 Cs1A 66.3(3) . 6_556 ?
S1 Cs4 Cs1A 113.2(3) . 5 ?
O2 Cs4 Cs1 169.2(2) 6_556 5 ?
O2 Cs4 Cs1 42.8(2) 5 5 ?
O2 Cs4 Cl1 72.9(2) 5 1_565 ?
O2 Cs4 Cl1 72.9(2) 6_556 1_565 ?
O2 Cs4 S1 61.3(2) 5 2 ?
O2 Cs4 S1 119.2(2) 6_556 2 ?
O2 Cs4 S1 61.3(2) 6_556 . ?
O2 Cs4 S1 119.2(2) 5 . ?
O2 Cs4 O2 145.8(5) 6_556 5 ?
O2 Cs4 N3 70.1(3) 6_556 2 ?
O2 Cs4 N3 128.4(3) 5 2 ?
O2 Cs4 N3 70.1(3) 5 . ?
O2 Cs4 N3 128.4(3) 6_556 . ?
O2 Cs4 C2 128.1(3) 6_556 2 ?
O2 Cs4 C2 79.2(3) 5 2 ?
O2 Cs4 C3 110.4(3) 5 2 ?
O2 Cs4 C3 86.8(3) 6_556 2 ?
O2 Cs4 Cs1A 34.9(4) 6_556 6_556 ?
O2 Cs4 Cs1A 34.9(4) 5 5 ?
O2 Cs4 Cs1A 174.4(3) 5 6_556 ?
O2 Cs4 Cs1A 174.4(3) 6_556 5 ?
N3 Cs4 Cs1 109.69(19) 2 5 ?
N3 Cs4 Cs1 42.12(19) . 5 ?
N3 Cs4 Cl1 118.54(18) 2 1_565 ?
N3 Cs4 Cl1 118.55(18) . 1_565 ?
N3 Cs4 S1 111.13(19) . 2 ?
N3 Cs4 S1 111.13(19) 2 . ?
N3 Cs4 S1 68.06(19) . . ?
N3 Cs4 S1 68.05(19) 2 2 ?
N3 Cs4 N3 122.9(4) . 2 ?
N3 Cs4 C2 58.3(3) 2 2 ?
N3 Cs4 C2 80.0(3) . 2 ?
N3 Cs4 C3 118.2(2) . 2 ?
N3 Cs4 C3 18.1(2) 2 2 ?
N3 Cs4 Cs1A 46.4(3) 2 6_556 ?
N3 Cs4 Cs1A 46.4(3) . 5 ?
N3 Cs4 Cs1A 113.8(3) 2 5 ?
N3 Cs4 Cs1A 113.8(3) . 6_556 ?
C2 Cs4 Cs1 51.58(16) 2 5 ?
C2 Cs4 Cs1A 55.5(3) 2 5 ?
C2 Cs4 Cs1A 97.4(4) 2 6_556 ?
C3 Cs4 Cs1 94.66(18) 2 5 ?
C3 Cs4 S1 127.6(2) 2 . ?
C3 Cs4 S1 51.4(2) 2 2 ?
C3 Cs4 C2 43.3(2) 2 2 ?
C3 Cs4 Cs1A 97.6(3) 2 5 ?
C3 Cs4 Cs1A 64.5(4) 2 6_556 ?
Cs1A Cs4 Cs1A 145.3(7) 5 6_556 ?
S2 Cs5 Cs6 96.63(5) 6 4_544 ?
S3 Cs5 Cs6 154.57(5) . 4_544 ?
S3 Cs5 S2 60.47(6) . 6 ?
O3 Cs5 Cs6 57.6(2) . 4_544 ?
O3 Cs5 S2 125.8(2) . 6 ?
O3 Cs5 S3 143.8(2) . . ?
O3 Cs5 N6 86.9(3) . . ?
O3 Cs5 N7 123.6(3) . . ?
O3 Cs5 N8 123.5(3) . 6 ?
O3 Cs5 N9 62.2(3) . 6 ?
O3 Cs5 C8 120.4(3) . 6 ?
O3 Cs5 C9 81.0(3) . 6 ?
N5 Cs5 Cs6 106.5(2) 6_565 4_544 ?
N5 Cs5 S2 82.3(2) 6_565 6 ?
N5 Cs5 S3 82.7(2) 6_565 . ?
N5 Cs5 O3 64.9(3) 6_565 . ?
N5 Cs5 N6 71.9(3) 6_565 . ?
N5 Cs5 N7 137.3(3) 6_565 . ?
N5 Cs5 N7 119.1(3) 6_565 7 ?
N5 Cs5 N8 142.2(3) 6_565 6 ?
N5 Cs5 N9 72.8(3) 6_565 6 ?
N5 Cs5 C8 123.3(3) 6_565 6 ?
N5 Cs5 C9 81.2(3) 6_565 6 ?
N6 Cs5 Cs6 138.11(19) . 4_544 ?
N6 Cs5 S2 123.7(2) . 6 ?
N6 Cs5 S3 67.09(19) . . ?
N6 Cs5 N8 139.4(3) . 6 ?
N6 Cs5 C8 152.0(3) . 6 ?
N6 Cs5 C9 153.2(3) . 6 ?
N7 Cs5 Cs6 112.1(2) . 4_544 ?
N7 Cs5 Cs6 57.4(2) 7 4_544 ?
N7 Cs5 S2 110.0(2) . 6 ?
N7 Cs5 S2 149.0(2) 7 6 ?
N7 Cs5 S3 70.3(2) . . ?
N7 Cs5 S3 138.8(2) 7 . ?
N7 Cs5 O3 57.6(3) 7 . ?
N7 Cs5 N6 67.4(3) . . ?
N7 Cs5 N6 86.0(3) 7 . ?
N7 Cs5 N7 70.7(3) 7 . ?
N7 Cs5 N8 89.1(3) 7 6 ?
N7 Cs5 N8 72.9(3) . 6 ?
N7 Cs5 N9 149.9(3) . 6 ?
N7 Cs5 N9 96.0(3) 7 6 ?
N7 Cs5 C8 90.1(3) . 6 ?
N7 Cs5 C8 102.6(3) 7 6 ?
N7 Cs5 C9 138.7(3) . 6 ?
N7 Cs5 C9 107.0(3) 7 6 ?
N8 Cs5 Cs6 66.12(17) 6 4_544 ?
N8 Cs5 S2 62.9(2) 6 6 ?
N8 Cs5 S3 91.88(18) 6 . ?
N9 Cs5 Cs6 42.22(19) 6 4_544 ?
N9 Cs5 S2 67.58(18) 6 6 ?
N9 Cs5 S3 124.76(19) 6 . ?
N9 Cs5 N6 140.5(3) 6 . ?
N9 Cs5 N8 80.1(2) 6 6 ?
N9 Cs5 C8 65.9(3) 6 6 ?
N9 Cs5 C9 18.9(3) 6 6 ?
C8 Cs5 Cs6 64.72(19) 6 4_544 ?
C8 Cs5 S2 47.2(2) 6 6 ?
C8 Cs5 S3 90.3(2) 6 . ?
C8 Cs5 N8 18.9(3) 6 6 ?
C9 Cs5 Cs6 49.6(2) 6 4_544 ?
C9 Cs5 S2 50.9(2) 6 6 ?
C9 Cs5 S3 110.9(2) 6 . ?
C9 Cs5 N8 65.8(3) 6 6 ?
C9 Cs5 C8 49.3(3) 6 6 ?
W3 Cs6 Cs3 55.313(15) 6_565 1_565 ?
O1 Cs6 W3 22.67(14) 6_565 6_565 ?
O1 Cs6 Cs3 43.26(14) 6_565 1_565 ?
O1 Cs6 N6 78.2(2) 6_565 . ?
O1 Cs6 N7 132.9(3) 6_565 7 ?
O1 Cs6 N8 137.1(2) 6_565 4 ?
O1 Cs6 N8 64.9(2) 6_565 6_565 ?
O1 Cs6 N9 141.0(2) 6_565 7 ?
O1 Cs6 C7 141.2(2) 6_565 7 ?
O1 Cs6 C8 47.1(3) 6_565 6_565 ?
O1 Cs6 C9 146.8(2) 6_565 7 ?
O3 Cs6 W3 92.9(2) . 6_565 ?
O3 Cs6 Cs3 106.6(2) . 1_565 ?
O3 Cs6 O1 81.0(3) . 6_565 ?
O3 Cs6 N6 90.5(3) . . ?
O3 Cs6 N7 57.2(3) . 7 ?
O3 Cs6 N8 138.5(3) . 6_565 ?
O3 Cs6 N8 133.0(3) . 4 ?
O3 Cs6 N9 101.6(3) . 7 ?
O3 Cs6 C7 60.3(3) . 7 ?
O3 Cs6 C8 120.9(3) . 6_565 ?
O3 Cs6 C9 86.8(3) . 7 ?
N6 Cs6 W3 97.28(19) . 6_565 ?
N6 Cs6 Cs3 45.03(18) . 1_565 ?
N6 Cs6 N7 81.3(2) . 7 ?
N6 Cs6 N8 104.1(2) . 6_565 ?
N6 Cs6 C7 97.4(3) . 7 ?
N6 Cs6 C8 101.7(3) . 6_565 ?
N6 Cs6 C9 133.0(3) . 7 ?
N7 Cs6 W3 150.0(2) 7 6_565 ?
N7 Cs6 Cs3 125.52(18) 7 1_565 ?
N7 Cs6 N8 162.1(3) 7 6_565 ?
N7 Cs6 C7 16.5(2) 7 7 ?
N7 Cs6 C8 176.6(3) 7 6_565 ?
N7 Cs6 C9 58.3(3) 7 7 ?
N8 Cs6 W3 47.3(2) 6_565 6_565 ?
N8 Cs6 W3 133.1(2) 4 6_565 ?
N8 Cs6 Cs3 95.7(2) 4 1_565 ?
N8 Cs6 Cs3 64.10(19) 6_565 1_565 ?
N8 Cs6 N6 76.6(3) 4 . ?
N8 Cs6 N7 76.0(3) 4 7 ?
N8 Cs6 N8 88.4(3) 4 6_565 ?
N8 Cs6 N9 67.1(3) 4 7 ?
N8 Cs6 C7 76.5(3) 4 7 ?
N8 Cs6 C7 150.1(3) 6_565 7 ?
N8 Cs6 C8 106.0(3) 4 6_565 ?
N8 Cs6 C8 18.6(3) 6_565 6_565 ?
N8 Cs6 C9 108.6(3) 6_565 7 ?
N8 Cs6 C9 71.5(3) 4 7 ?
N9 Cs6 W3 119.70(18) 7 6_565 ?
N9 Cs6 Cs3 151.48(18) 7 1_565 ?
N9 Cs6 N6 139.9(3) 7 . ?
N9 Cs6 N7 74.1(3) 7 7 ?
N9 Cs6 N8 91.8(3) 7 6_565 ?
N9 Cs6 C7 58.7(2) 7 7 ?
N9 Cs6 C8 104.1(3) 7 6_565 ?
N9 Cs6 C9 17.0(2) 7 7 ?
C7 Cs6 W3 149.47(18) 7 6_565 ?
C7 Cs6 Cs3 142.02(18) 7 1_565 ?
C8 Cs6 W3 28.7(2) 6_565 6_565 ?
C8 Cs6 Cs3 57.23(19) 6_565 1_565 ?
C8 Cs6 C7 160.7(3) 6_565 7 ?
C8 Cs6 C9 119.6(3) 6_565 7 ?
C9 Cs6 W3 129.73(18) 7 6_565 ?
C9 Cs6 Cs3 165.9(2) 7 1_565 ?
C9 Cs6 C7 42.3(3) 7 7 ?
Cs1 Cl1 Cs1 94.18(17) . 2 ?
Cs1 Cl1 Cs2 82.92(9) . . ?
Cs1 Cl1 Cs2 82.92(9) 2 2 ?
Cs1 Cl1 Cs2 76.99(8) . 2 ?
Cs1 Cl1 Cs2 76.99(8) 2 . ?
Cs1 Cl1 Cs4 132.91(8) . 1_545 ?
Cs1 Cl1 Cs4 132.91(8) 2 1_545 ?
Cs2 Cl1 Cs2 150.3(2) . 2 ?
Cs4 Cl1 Cs2 104.83(10) 1_545 2 ?
Cs4 Cl1 Cs2 104.83(10) 1_545 . ?
Cs1A Cl1 Cs2 86.8(4) 2 2 ?
Cs1A Cl1 Cs2 86.8(4) . . ?
Cs1A Cl1 Cs2 78.7(3) . 2 ?
Cs1A Cl1 Cs2 78.7(3) 2 . ?
Cs1A Cl1 Cs4 119.3(5) . 1_545 ?
Cs1A Cl1 Cs4 119.3(5) 2 1_545 ?
Cs1A Cl1 Cs1A 121.4(11) 2 . ?
W1 S1 Cs3 98.69(10) . 6_556 ?
W1 S1 Cs4 97.57(10) . . ?
W2 S1 W1 71.89(8) . . ?
W2 S1 Cs3 88.44(10) . 6_556 ?
W2 S1 Cs4 133.07(11) . . ?
Cs3 S1 Cs4 138.40(8) 6_556 . ?
W1 S2 Cs2 91.21(9) . . ?
W1 S2 Cs3 100.61(9) . 6_556 ?
W1 S2 Cs5 138.84(11) . 6_556 ?
W3 S2 W1 72.00(9) . . ?
W3 S2 Cs2 136.28(11) . . ?
W3 S2 Cs3 88.12(9) . 6_556 ?
W3 S2 Cs5 88.89(9) . 6_556 ?
Cs3 S2 Cs2 135.28(8) 6_556 . ?
Cs3 S2 Cs5 115.20(8) 6_556 6_556 ?
Cs5 S2 Cs2 77.73(5) 6_556 . ?
W1 S3 W2 70.84(8) . . ?
W1 S3 W3 70.81(8) . . ?
W1 S3 Cs2 104.01(10) . 6 ?
W1 S3 Cs5 175.07(12) . . ?
W2 S3 W3 67.70(8) . . ?
W2 S3 Cs2 102.87(9) . 6 ?
W2 S3 Cs5 109.19(9) . . ?
W3 S3 Cs2 170.16(11) . 6 ?
W3 S3 Cs5 104.52(10) . . ?
Cs5 S3 Cs2 80.84(6) . 6 ?
W2 O1 Cs3 110.8(3) . 6_556 ?
W2 O1 Cs6 139.8(3) . 6_566 ?
W3 O1 W2 84.3(3) . . ?
W3 O1 Cs3 108.2(3) . 6_556 ?
W3 O1 Cs6 119.3(3) . 6_566 ?
Cs3 O1 Cs6 93.1(2) 6_556 6_566 ?
Cs1 O2 Cs4 93.6(3) . 5 ?
Cs1A O2 Cs4 94.2(6) . 5 ?
Cs6 O3 Cs5 91.0(3) . . ?
Cs1 N1 Cs2 93.6(3) . . ?
Cs3 N1 Cs1 122.1(3) . . ?
Cs3 N1 Cs2 112.9(3) . . ?
Cs3 N1 Cs1A 109.0(6) . . ?
C1 N1 Cs1 100.5(9) . . ?
C1 N1 Cs2 97.4(8) . . ?
C1 N1 Cs3 123.9(9) . . ?
C1 N1 Cs1A 115.2(11) . . ?
Cs1A N1 Cs2 93.3(4) . . ?
Cs1 N2 Cs1 77.4(2) 2 6_556 ?
Cs1 N2 Cs2 80.2(3) 2 . ?
Cs1 N2 Cs2 115.1(3) 6_556 . ?
Cs2 N2 Cs1A 71.8(4) . 2 ?
C2 N2 Cs1 167.2(10) . 2 ?
C2 N2 Cs1 114.6(9) . 6_556 ?
C2 N2 Cs2 90.2(9) . . ?
C2 N2 Cs1A 161.0(11) . 2 ?
C2 N2 Cs1A 104.6(10) . 6_556 ?
Cs1A N2 Cs2 127.2(6) 6_556 . ?
Cs1A N2 Cs1A 91.5(7) 6_556 2 ?
Cs1 N3 Cs1 72.3(2) 5 . ?
Cs1 N3 Cs2 86.0(3) 5 6 ?
Cs1 N3 Cs4 92.3(3) 5 . ?
Cs2 N3 Cs1 115.8(3) 6 . ?
Cs2 N3 Cs4 132.1(3) 6 . ?
Cs4 N3 Cs1 109.1(3) . . ?
C3 N3 Cs1 91.3(8) . . ?
C3 N3 Cs1 163.4(10) . 5 ?
C3 N3 Cs2 104.0(8) . 6 ?
C3 N3 Cs4 90.6(8) . . ?
C3 N3 Cs1A 169.1(10) . 5 ?
Cs1A N3 Cs2 86.7(4) 5 6 ?
Cs1A N3 Cs4 81.0(5) 5 . ?
Cs2 N4 Cs3 123.5(3) 6 1_565 ?
C4 N4 Cs2 99.1(9) . 6 ?
C4 N4 Cs3 88.4(9) . 1_565 ?
Cs2 N5 Cs3 100.7(3) 1_565 1_565 ?
Cs2 N5 Cs5 108.4(3) 1_565 6_566 ?
Cs5 N5 Cs3 104.4(3) 6_566 1_565 ?
C5 N5 Cs2 111.5(10) . 1_565 ?
C5 N5 Cs3 82.8(9) . 1_565 ?
C5 N5 Cs5 137.2(11) . 6_566 ?
Cs3 N6 Cs5 134.1(4) 1_565 . ?
Cs3 N6 Cs6 87.3(2) 1_565 . ?
Cs5 N6 Cs6 83.3(2) . . ?
C6 N6 Cs3 91.2(8) . 1_565 ?
C6 N6 Cs5 97.7(8) . . ?
C6 N6 Cs6 178.6(9) . . ?
Cs5 N7 Cs5 109.3(3) 7 . ?
Cs5 N7 Cs6 84.4(3) 7 7 ?
Cs5 N7 Cs6 105.3(3) . 7 ?
C7 N7 Cs5 155.0(11) . 7 ?
C7 N7 Cs5 92.6(10) . . ?
C7 N7 Cs6 102.0(9) . 7 ?
Cs5 N8 Cs6 163.1(4) 6_556 6_566 ?
Cs6 N8 Cs5 105.0(3) 4_545 6_556 ?
Cs6 N8 Cs6 91.6(3) 4_545 6_566 ?
C8 N8 Cs5 80.4(8) . 6_556 ?
C8 N8 Cs6 160.1(10) . 4_545 ?
C8 N8 Cs6 82.9(8) . 6_566 ?
Cs3 N9 Cs5 114.7(3) . 6_556 ?
Cs3 N9 Cs6 125.5(3) . 7 ?
Cs6 N9 Cs5 95.1(3) 7 6_556 ?
C9 N9 Cs3 120.2(10) . . ?
C9 N9 Cs5 88.7(9) . 6_556 ?
C9 N9 Cs6 104.1(9) . 7 ?
W1 C1 Cs1A 129.3(6) . . ?
N1 C1 W1 173.7(10) . . ?
N1 C1 Cs1A 49.3(9) . . ?
W1 C2 Cs1 136.0(5) . 6_556 ?
W1 C2 Cs1A 127.4(6) . 6_556 ?
N2 C2 W1 174.7(11) . . ?
N2 C2 Cs1 49.2(7) . 6_556 ?
N2 C2 Cs1A 57.8(9) . 6_556 ?
W1 C3 Cs2 123.8(4) . 6 ?
N3 C3 W1 177.4(10) . . ?
N3 C3 Cs2 58.7(7) . 6 ?
W2 C4 Cs2 121.9(4) . 6 ?
W2 C4 Cs3 104.4(4) . 1_565 ?
Cs3 C4 Cs2 109.8(3) 1_565 6 ?
N4 C4 W2 175.1(11) . . ?
N4 C4 Cs2 63.0(8) . 6 ?
N4 C4 Cs3 72.9(8) . 1_565 ?
W2 C5 Cs2 129.5(5) . 1_565 ?
W2 C5 Cs3 99.5(4) . 1_565 ?
Cs2 C5 Cs3 90.3(3) 1_565 1_565 ?
N5 C5 W2 178.6(12) . . ?
N5 C5 Cs2 51.8(8) . 1_565 ?
N5 C5 Cs3 79.6(9) . 1_565 ?
W2 C6 Cs3 108.6(4) . 1_565 ?
N6 C6 W2 178.0(10) . . ?
N6 C6 Cs3 69.4(7) . 1_565 ?
W3 C7 Cs6 114.9(4) . 7 ?
N7 C7 W3 174.7(11) . . ?
N7 C7 Cs6 61.5(8) . 7 ?
W3 C8 Cs5 103.2(4) . 6_556 ?
W3 C8 Cs6 97.5(4) . 6_566 ?
Cs5 C8 Cs6 158.9(4) 6_556 6_566 ?
N8 C8 W3 175.0(11) . . ?
N8 C8 Cs5 80.6(8) . 6_556 ?
N8 C8 Cs6 78.5(8) . 6_566 ?
W3 C9 Cs5 104.4(4) . 6_556 ?
W3 C9 Cs6 118.7(5) . 7 ?
Cs5 C9 Cs6 85.1(3) 6_556 7 ?
N9 C9 W3 175.9(12) . . ?
N9 C9 Cs5 72.4(8) . 6_556 ?
N9 C9 Cs6 58.8(8) . 7 ?
Cs2 Cs1A Cs2 100.0(4) 2 . ?
Cs2 Cs1A Cs3 65.3(2) . . ?
Cs2 Cs1A Cs3 156.6(6) 2 . ?
Cs4 Cs1A Cs2 89.8(4) 5 2 ?
Cs4 Cs1A Cs2 150.9(7) 5 . ?
Cs4 Cs1A Cs3 95.7(4) 5 . ?
Cl1 Cs1A Cs2 49.6(3) . . ?
Cl1 Cs1A Cs2 54.1(3) . 2 ?
Cl1 Cs1A Cs3 104.8(5) . . ?
Cl1 Cs1A Cs4 123.1(7) . 5 ?
Cl1 Cs1A N2 81.4(5) . 2 ?
Cl1 Cs1A N2 169.9(9) . 6 ?
Cl1 Cs1A C1 97.3(5) . . ?
Cl1 Cs1A C2 172.4(8) . 6 ?
O2 Cs1A Cs2 101.4(7) . . ?
O2 Cs1A Cs2 90.2(7) . 2 ?
O2 Cs1A Cs3 76.0(6) . . ?
O2 Cs1A Cs4 50.8(5) . 5 ?
O2 Cs1A Cl1 83.5(8) . . ?
O2 Cs1A N1 107.1(8) . . ?
O2 Cs1A N2 104.3(8) . 6 ?
O2 Cs1A N2 140.6(8) . 2 ?
O2 Cs1A N3 87.2(8) . 5 ?
O2 Cs1A C1 122.4(8) . . ?
O2 Cs1A C2 92.2(7) . 6 ?
N1 Cs1A Cs2 44.3(3) . . ?
N1 Cs1A Cs2 141.9(6) . 2 ?
N1 Cs1A Cs3 34.6(3) . . ?
N1 Cs1A Cs4 127.5(6) . 5 ?
N1 Cs1A Cl1 93.7(5) . . ?
N1 Cs1A N2 90.3(6) . 6 ?
N1 Cs1A N2 110.0(8) . 2 ?
N1 Cs1A C1 15.5(3) . . ?
N1 Cs1A C2 81.6(5) . 6 ?
N2 Cs1A Cs2 118.5(6) 6 2 ?
N2 Cs1A Cs2 95.9(5) 2 . ?
N2 Cs1A Cs2 51.8(3) 2 2 ?
N2 Cs1A Cs2 133.0(6) 6 . ?
N2 Cs1A Cs3 143.2(7) 2 . ?
N2 Cs1A Cs3 83.6(4) 6 . ?
N2 Cs1A Cs4 60.3(4) 6 5 ?
N2 Cs1A Cs4 111.4(5) 2 5 ?
N2 Cs1A N2 88.5(7) 6 2 ?
N2 Cs1A C1 84.1(6) 6 . ?
N2 Cs1A C2 17.5(3) 6 6 ?
N3 Cs1A Cs2 147.0(6) 5 . ?
N3 Cs1A Cs2 47.7(3) 5 2 ?
N3 Cs1A Cs3 147.1(6) 5 . ?
N3 Cs1A Cs4 52.6(4) 5 5 ?
N3 Cs1A Cl1 101.0(5) 5 . ?
N3 Cs1A N1 160.7(10) 5 . ?
N3 Cs1A N2 73.3(5) 5 6 ?
N3 Cs1A N2 60.6(5) 5 2 ?
N3 Cs1A C1 146.8(10) 5 . ?
N3 Cs1A C2 85.0(5) 5 6 ?
C1 Cs1A Cs2 135.8(7) . 2 ?
C1 Cs1A Cs2 48.8(3) . . ?
C1 Cs1A Cs3 48.0(3) . . ?
C1 Cs1A Cs4 133.4(5) . 5 ?
C1 Cs1A N2 95.5(7) . 2 ?
C2 Cs1A Cs2 125.9(5) 6 . ?
C2 Cs1A Cs2 132.4(5) 6 2 ?
C2 Cs1A Cs3 68.0(4) 6 . ?
C2 Cs1A Cs4 57.2(3) 6 5 ?
C2 Cs1A N2 105.8(7) 6 2 ?
C2 Cs1A C1 79.7(5) 6 . ?

loop_
_geom_bond_atom_site_label_1
_geom_bond_atom_site_label_2
_geom_bond_distance
_geom_bond_site_symmetry_2
_geom_bond_publ_flag
W1 W2 2.7468(6) . ?
W1 W3 2.7464(7) . ?
W1 S1 2.345(3) . ?
W1 S2 2.340(3) . ?
W1 S3 2.363(3) . ?
W1 C1 2.205(12) . ?
W1 C2 2.150(13) . ?
W1 C3 2.206(12) . ?
W2 W3 2.6479(7) . ?
W2 Cs3 4.2501(9) 6_556 ?
W2 S1 2.334(3) . ?
W2 S3 2.376(3) . ?
W2 O1 1.977(8) . ?
W2 C4 2.230(13) . ?
W2 C5 2.173(13) . ?
W2 C6 2.200(12) . ?
W3 Cs3 4.1826(9) 6_556 ?
W3 Cs6 4.4537(10) 6_566 ?
W3 S2 2.332(3) . ?
W3 S3 2.378(3) . ?
W3 O1 1.968(8) . ?
W3 C7 2.220(12) . ?
W3 C8 2.156(13) . ?
W3 C9 2.215(13) . ?
Cs1 Cs1 5.060(2) 2 ?
Cs1 Cs1 3.998(3) 5 ?
Cs1 Cs2 4.3895(14) 2 ?
Cs1 Cs4 4.7779(16) 5 ?
Cs1 Cl1 3.454(5) . ?
Cs1 O2 3.255(14) . ?
Cs1 N1 3.104(11) . ?
Cs1 N2 3.204(11) 6 ?
Cs1 N2 3.193(12) 2 ?
Cs1 N3 3.552(11) . ?
Cs1 N3 3.207(11) 5 ?
Cs1 C2 3.849(11) 6 ?
Cs2 Cl1 3.595(2) . ?
Cs2 S2 4.170(3) . ?
Cs2 S3 4.121(3) 6_556 ?
Cs2 N1 3.297(10) . ?
Cs2 N2 3.602(13) . ?
Cs2 N3 3.227(11) 6_556 ?
Cs2 N4 3.303(11) 6_556 ?
Cs2 N5 3.133(12) 1_545 ?
Cs2 C3 3.665(11) 6_556 ?
Cs2 C4 3.660(12) 6_556 ?
Cs2 C5 3.711(12) 1_545 ?
Cs2 Cs1A 4.355(18) 2 ?
Cs3 W3 4.1826(9) 6 ?
Cs3 S1 3.616(3) 6 ?
Cs3 S2 3.549(3) 6 ?
Cs3 O1 3.126(8) 6 ?
Cs3 N1 3.055(10) . ?
Cs3 N4 3.397(11) 1_545 ?
Cs3 N5 3.726(12) 1_545 ?
Cs3 N6 3.226(10) 1_545 ?
Cs3 N9 3.166(11) . ?
Cs3 C4 3.553(12) 1_545 ?
Cs3 C5 3.758(11) 1_545 ?
Cs3 C6 3.445(11) 1_545 ?
Cs4 Cs1 4.7778(16) 5 ?
Cs4 Cl1 3.549(7) 1_565 ?
Cs4 S1 3.806(3) 2 ?
Cs4 S1 3.806(3) . ?
Cs4 O2 3.300(14) 5 ?
Cs4 O2 3.300(14) 6_556 ?
Cs4 N3 3.415(10) . ?
Cs4 N3 3.415(10) 2 ?
Cs4 C2 3.865(13) 2 ?
Cs4 C3 3.605(11) 2 ?
Cs4 Cs1A 4.24(2) 6_556 ?
Cs4 Cs1A 4.24(2) 5 ?
Cs5 Cs6 4.8668(12) 4_544 ?
Cs5 S2 3.964(3) 6 ?
Cs5 S3 3.740(3) . ?
Cs5 O3 3.247(13) . ?
Cs5 N5 3.161(12) 6_565 ?
Cs5 N6 3.317(10) . ?
Cs5 N7 3.175(12) 7 ?
Cs5 N7 3.289(12) . ?
Cs5 N8 3.556(12) 6 ?
Cs5 N9 3.311(11) 6 ?
Cs5 C8 3.554(11) 6 ?
Cs5 C9 3.472(12) 6 ?
Cs6 W3 4.4537(10) 6_565 ?
Cs6 Cs3 4.5551(12) 1_565 ?
Cs6 O1 3.147(8) 6_565 ?
Cs6 O3 2.974(14) . ?
Cs6 N6 3.369(11) . ?
Cs6 N7 3.433(11) 7 ?
Cs6 N8 3.174(12) 4 ?
Cs6 N8 3.581(12) 6_565 ?
Cs6 N9 3.284(11) 7 ?
Cs6 C7 3.823(11) 7 ?
Cs6 C8 3.627(11) 6_565 ?
Cs6 C9 3.722(13) 7 ?
Cl1 Cs1 3.454(5) 2 ?
Cl1 Cs2 3.596(2) 2 ?
Cl1 Cs4 3.549(7) 1_545 ?
Cl1 Cs1A 3.258(19) 2 ?
Cl1 Cs1A 3.258(19) . ?
S1 Cs3 3.616(3) 6_556 ?
S2 Cs3 3.549(3) 6_556 ?
S2 Cs5 3.964(3) 6_556 ?
S3 Cs2 4.121(3) 6 ?
O1 Cs3 3.126(8) 6_556 ?
O1 Cs6 3.147(8) 6_566 ?
O2 Cs4 3.300(14) 5 ?
O2 Cs1A 2.44(3) . ?
N1 C1 1.126(14) . ?
N1 Cs1A 3.19(2) . ?
N2 Cs1 3.193(12) 2 ?
N2 Cs1 3.204(11) 6_556 ?
N2 C2 1.181(16) . ?
N2 Cs1A 3.32(2) 6_556 ?
N2 Cs1A 3.82(3) 2 ?
N3 Cs1 3.207(11) 5 ?
N3 Cs2 3.227(11) 6 ?
N3 C3 1.122(15) . ?
N3 Cs1A 3.11(2) 5 ?
N4 Cs2 3.303(11) 6 ?
N4 Cs3 3.398(11) 1_565 ?
N4 C4 1.138(16) . ?
N5 Cs2 3.133(12) 1_565 ?
N5 Cs3 3.726(12) 1_565 ?
N5 Cs5 3.161(12) 6_566 ?
N5 C5 1.146(15) . ?
N6 Cs3 3.226(10) 1_565 ?
N6 C6 1.141(15) . ?
N7 Cs5 3.175(12) 7 ?
N7 Cs6 3.433(11) 7 ?
N7 C7 1.112(15) . ?
N8 Cs5 3.556(12) 6_556 ?
N8 Cs6 3.174(12) 4_545 ?
N8 Cs6 3.581(12) 6_566 ?
N8 C8 1.168(17) . ?
N9 Cs5 3.311(11) 6_556 ?
N9 Cs6 3.284(11) 7 ?
N9 C9 1.125(15) . ?
C1 Cs1A 3.81(3) . ?
C2 Cs1 3.849(11) 6_556 ?
C2 Cs1A 3.79(2) 6_556 ?
C3 Cs2 3.665(11) 6 ?
C4 Cs2 3.660(12) 6 ?
C4 Cs3 3.553(12) 1_565 ?
C5 Cs2 3.711(12) 1_565 ?
C5 Cs3 3.758(11) 1_565 ?
C6 Cs3 3.445(11) 1_565 ?
C7 Cs6 3.822(11) 7 ?
C8 Cs5 3.554(11) 6_556 ?
C8 Cs6 3.627(11) 6_566 ?
C9 Cs5 3.472(12) 6_556 ?
C9 Cs6 3.722(13) 7 ?
Cs1A Cs2 4.356(18) 2 ?
Cs1A Cs4 4.24(2) 5 ?
Cs1A N2 3.82(3) 2 ?
Cs1A N2 3.32(2) 6 ?
Cs1A N3 3.11(2) 5 ?
Cs1A C2 3.79(2) 6 ?
